data_4080516
loop_
_publ_author_name
'Wang, Tongen'
'Pranckevicius, Conor'
'Lund, Clinton L.'
'Sgro, Michael J.'
'Stephan, Douglas W.'

_publ_section_title
;
 Ruthenium Carbene--Diether Ligand Complexes: Catalysts for Hydrogenation
 of Olefins
;
_journal_issue 7
_journal_name_full Organometallics
_journal_page_first 2168
_journal_paper_doi 10.1021/om400044w
_journal_volume 32
_journal_year 2013
_chemical_formula_sum 'C47 H49 Cl3 N2 O3 P2 Ru'
_chemical_formula_weight 959.24
_space_group_IT_number 2
_symmetry_cell_setting triclinic
_symmetry_space_group_name_Hall '-P 1'
_symmetry_space_group_name_H-M 'P -1'
_atom_sites_solution_hydrogens geom
_atom_sites_solution_primary direct
_atom_sites_solution_secondary difmap
_audit_creation_method SHELXL-97
_cell_angle_alpha 73.988(14)
_cell_angle_beta 83.053(14)
_cell_angle_gamma 84.911(14)
_cell_formula_units_Z 2
_cell_length_a 10.440(3)
_cell_length_b 12.236(3)
_cell_length_c 18.231(5)
_cell_measurement_reflns_used 5717
_cell_measurement_temperature 150(2)
_cell_measurement_theta_max 24.38
_cell_measurement_theta_min 2.34
_cell_volume 2218.4(10)
_computing_cell_refinement 'Bruker SMART'
_computing_data_collection 'Bruker SMART'
_computing_data_reduction 'Bruker SAINT'
_computing_molecular_graphics 'Bruker SHELXTL'
_computing_publication_material 'Bruker SHELXTL'
_computing_structure_refinement 'SHELXL-97 (Sheldrick, 1997)'
_computing_structure_solution 'SHELXS-97 (Sheldrick, 1990)'
_diffrn_ambient_temperature 150(2)
_diffrn_measured_fraction_theta_full 0.955
_diffrn_measured_fraction_theta_max 0.955
_diffrn_measurement_device_type 'CCD area detector'
_diffrn_measurement_method 'phi and omega scans'
_diffrn_radiation_monochromator graphite
_diffrn_radiation_source 'fine-focus sealed tube'
_diffrn_radiation_type MoK\a
_diffrn_radiation_wavelength 0.71073
_diffrn_reflns_av_R_equivalents 0.1097
_diffrn_reflns_av_sigmaI/netI 0.1530
_diffrn_reflns_limit_h_max 13
_diffrn_reflns_limit_h_min -12
_diffrn_reflns_limit_k_max 15
_diffrn_reflns_limit_k_min -15
_diffrn_reflns_limit_l_max 17
_diffrn_reflns_limit_l_min -23
_diffrn_reflns_number 32329
_diffrn_reflns_theta_full 27.78
_diffrn_reflns_theta_max 27.78
_diffrn_reflns_theta_min 1.73
_exptl_absorpt_coefficient_mu 0.649
_exptl_absorpt_correction_T_max 0.7456
_exptl_absorpt_correction_T_min 0.6035
_exptl_absorpt_correction_type multi-scan
_exptl_absorpt_process_details sadabs
_exptl_crystal_colour yellow
_exptl_crystal_density_diffrn 1.436
_exptl_crystal_density_method 'not measured'
_exptl_crystal_description block
_exptl_crystal_F_000 988
_exptl_crystal_size_max 0.18
_exptl_crystal_size_mid 0.15
_exptl_crystal_size_min 0.12
_refine_diff_density_max 1.374
_refine_diff_density_min -1.226
_refine_diff_density_rms 0.114
_refine_ls_extinction_method none
_refine_ls_goodness_of_fit_ref 0.878
_refine_ls_hydrogen_treatment mixed
_refine_ls_matrix_type full
_refine_ls_number_parameters 527
_refine_ls_number_reflns 9980
_refine_ls_number_restraints 0
_refine_ls_restrained_S_all 0.878
_refine_ls_R_factor_all 0.1171
_refine_ls_R_factor_gt 0.0496
_refine_ls_shift/su_max 0.001
_refine_ls_shift/su_mean 0.000
_refine_ls_structure_factor_coef Fsqd
_refine_ls_weighting_details 'calc w=1/[\s^2^(Fo^2^)+(0.0382P)^2^+0.0000P] where P=(Fo^2^+2Fc^2^)/3'
_refine_ls_weighting_scheme calc
_refine_ls_wR_factor_gt 0.0902
_refine_ls_wR_factor_ref 0.1083
_reflns_number_gt 5350
_reflns_number_total 9980
_reflns_threshold_expression >2sigma(I)
_cod_data_source_file om400044w_si_002.cif
_cod_data_source_block cll066_0m_Compound5
_cod_depositor_comments
;
The following automatic conversions were performed:

'_symmetry_cell_setting' value 'Triclinic' changed to 'triclinic'
according to /home/saulius/struct/CIF-dictionaries/cif_core.dic
dictionary named 'cif_core.dic' version 2.4.2 from 2011-04-26.

Automatic conversion script
Id: cif_fix_values 1891 2012-01-12 08:04:46Z andrius 
;
_cod_original_cell_volume 2218.3(11)
_cod_original_sg_symbol_H-M P-1
_cod_database_code 4080516

loop_
_symmetry_equiv_pos_as_xyz
'x, y, z'
'-x, -y, -z'

loop_
_atom_site_label
_atom_site_type_symbol
_atom_site_fract_x
_atom_site_fract_y
_atom_site_fract_z
_atom_site_U_iso_or_equiv
_atom_site_adp_type
_atom_site_occupancy
_atom_site_symmetry_multiplicity
_atom_site_calc_flag
_atom_site_refinement_flags
Ru1 Ru 0.17169(3) 0.48861(3) 0.294391(18) 0.02001(10) Uani 1 1 d .
Cl1 Cl 0.40134(11) 0.41027(9) 0.25468(6) 0.0350(3) Uani 1 1 d .
Cl2 Cl 0.58385(18) 0.07400(12) 0.23323(11) 0.0887(6) Uani 1 1 d .
Cl3 Cl 0.72447(17) 0.2560(2) 0.13060(9) 0.1150(8) Uani 1 1 d .
P1 P 0.10394(10) 0.30282(8) 0.31612(6) 0.0208(2) Uani 1 1 d .
P2 P 0.22484(10) 0.67744(8) 0.27611(6) 0.0207(3) Uani 1 1 d .
O1 O -0.2114(3) 0.7411(2) 0.15788(18) 0.0502(9) Uani 1 1 d .
O2 O 0.3200(3) 0.4444(3) -0.00531(17) 0.0482(9) Uani 1 1 d .
O3 O 0.2013(3) 0.4464(2) 0.46033(18) 0.0391(8) Uani 1 1 d .
N1 N -0.0317(3) 0.5484(3) 0.17033(18) 0.0265(8) Uani 1 1 d .
N2 N 0.1595(3) 0.5417(3) 0.11303(18) 0.0234(8) Uani 1 1 d .
C1 C 0.0962(4) 0.5303(3) 0.1848(2) 0.0251(10) Uani 1 1 d .
C2 C -0.0452(4) 0.5687(3) 0.0932(2) 0.0309(10) Uani 1 1 d .
H2A H -0.1238 0.5829 0.0699 0.037 Uiso 1 1 calc R
C3 C 0.0749(4) 0.5644(3) 0.0578(2) 0.0303(10) Uani 1 1 d .
H3A H 0.0973 0.5751 0.0043 0.036 Uiso 1 1 calc R
C4 C -0.1459(4) 0.5527(3) 0.2247(2) 0.0312(10) Uani 1 1 d .
H4A H -0.1285 0.5032 0.2759 0.037 Uiso 1 1 calc R
H4B H -0.2193 0.5229 0.2081 0.037 Uiso 1 1 calc R
C5 C -0.1822(4) 0.6722(3) 0.2306(2) 0.0340(11) Uani 1 1 d .
H5A H -0.2582 0.6721 0.2688 0.041 Uiso 1 1 calc R
H5B H -0.1095 0.7027 0.2476 0.041 Uiso 1 1 calc R
C6 C -0.2405(6) 0.8564(4) 0.1572(4) 0.077(2) Uani 1 1 d .
H6A H -0.2605 0.9004 0.1058 0.116 Uiso 1 1 calc R
H6B H -0.1658 0.8869 0.1710 0.116 Uiso 1 1 calc R
H6C H -0.3152 0.8617 0.1944 0.116 Uiso 1 1 calc R
C7 C 0.2984(4) 0.5416(3) 0.0926(2) 0.0271(10) Uani 1 1 d .
H7A H 0.3407 0.5473 0.1371 0.033 Uiso 1 1 calc R
H7B H 0.3181 0.6100 0.0499 0.033 Uiso 1 1 calc R
C8 C 0.3551(4) 0.4376(4) 0.0690(2) 0.0314(11) Uani 1 1 d .
H8A H 0.4504 0.4332 0.0681 0.038 Uiso 1 1 calc R
H8B H 0.3218 0.3682 0.1063 0.038 Uiso 1 1 calc R
C9 C 0.3807(5) 0.3523(4) -0.0334(3) 0.0515(14) Uani 1 1 d .
H9A H 0.3548 0.3590 -0.0844 0.077 Uiso 1 1 calc R
H9B H 0.3541 0.2798 0.0017 0.077 Uiso 1 1 calc R
H9C H 0.4748 0.3550 -0.0366 0.077 Uiso 1 1 calc R
C10 C 0.1986(4) 0.4580(3) 0.3987(3) 0.0242(10) Uani 1 1 d .
C11 C 0.1801(4) 0.1877(3) 0.3883(2) 0.0225(9) Uani 1 1 d .
C12 C 0.2978(4) 0.1971(3) 0.4117(2) 0.0296(10) Uani 1 1 d .
H12A H 0.3395 0.2668 0.3932 0.036 Uiso 1 1 calc R
C13 C 0.3565(4) 0.1054(3) 0.4623(2) 0.0297(10) Uani 1 1 d .
H13A H 0.4374 0.1124 0.4790 0.036 Uiso 1 1 calc R
C14 C 0.2961(5) 0.0041(4) 0.4882(2) 0.0361(12) Uani 1 1 d .
H14A H 0.3359 -0.0587 0.5229 0.043 Uiso 1 1 calc R
C15 C 0.1794(5) -0.0073(3) 0.4647(3) 0.0368(12) Uani 1 1 d .
H15A H 0.1397 -0.0780 0.4821 0.044 Uiso 1 1 calc R
C16 C 0.1206(4) 0.0831(3) 0.4162(2) 0.0297(10) Uani 1 1 d .
H16A H 0.0387 0.0756 0.4009 0.036 Uiso 1 1 calc R
C17 C 0.1284(4) 0.2401(3) 0.2338(2) 0.0233(9) Uani 1 1 d .
C18 C 0.0542(4) 0.2763(3) 0.1725(2) 0.0270(10) Uani 1 1 d .
H18A H -0.0127 0.3342 0.1725 0.032 Uiso 1 1 calc R
C19 C 0.0771(5) 0.2283(4) 0.1112(2) 0.0365(12) Uani 1 1 d .
H19A H 0.0240 0.2524 0.0702 0.044 Uiso 1 1 calc R
C20 C 0.1751(5) 0.1465(4) 0.1089(3) 0.0368(12) Uani 1 1 d .
H20A H 0.1890 0.1138 0.0668 0.044 Uiso 1 1 calc R
C21 C 0.2530(5) 0.1119(4) 0.1676(3) 0.0376(12) Uani 1 1 d .
H21A H 0.3223 0.0566 0.1657 0.045 Uiso 1 1 calc R
C22 C 0.2299(4) 0.1586(3) 0.2302(2) 0.0305(10) Uani 1 1 d .
H22A H 0.2838 0.1346 0.2708 0.037 Uiso 1 1 calc R
C23 C -0.0688(4) 0.2921(3) 0.3522(2) 0.0220(9) Uani 1 1 d .
C24 C -0.1085(4) 0.3332(3) 0.4161(2) 0.0262(10) Uani 1 1 d .
H24A H -0.0459 0.3590 0.4402 0.031 Uiso 1 1 calc R
C25 C -0.2372(4) 0.3370(3) 0.4451(2) 0.0308(11) Uani 1 1 d .
H25A H -0.2622 0.3634 0.4894 0.037 Uiso 1 1 calc R
C26 C -0.3278(4) 0.3027(3) 0.4096(2) 0.0336(11) Uani 1 1 d .
H26A H -0.4166 0.3085 0.4280 0.040 Uiso 1 1 calc R
C27 C -0.2922(4) 0.2598(4) 0.3472(2) 0.0342(11) Uani 1 1 d .
H27A H -0.3559 0.2354 0.3231 0.041 Uiso 1 1 calc R
C28 C -0.1621(4) 0.2523(3) 0.3196(2) 0.0291(10) Uani 1 1 d .
H28A H -0.1371 0.2195 0.2781 0.035 Uiso 1 1 calc R
C29 C 0.2722(4) 0.7594(3) 0.1772(2) 0.0252(10) Uani 1 1 d .
C30 C 0.1801(4) 0.7883(3) 0.1241(2) 0.0297(10) Uani 1 1 d .
H30A H 0.0940 0.7661 0.1399 0.036 Uiso 1 1 calc R
C31 C 0.2129(5) 0.8485(3) 0.0493(3) 0.0414(13) Uani 1 1 d .
H31A H 0.1500 0.8668 0.0136 0.050 Uiso 1 1 calc R
C32 C 0.3375(5) 0.8822(4) 0.0264(3) 0.0438(13) Uani 1 1 d .
H32A H 0.3599 0.9246 -0.0250 0.053 Uiso 1 1 calc R
C33 C 0.4295(5) 0.8548(4) 0.0777(3) 0.0441(13) Uani 1 1 d .
H33A H 0.5155 0.8771 0.0616 0.053 Uiso 1 1 calc R
C34 C 0.3958(4) 0.7942(3) 0.1533(2) 0.0340(11) Uani 1 1 d .
H34A H 0.4590 0.7766 0.1888 0.041 Uiso 1 1 calc R
C35 C 0.3566(4) 0.6991(3) 0.3277(2) 0.0218(9) Uani 1 1 d .
C36 C 0.3707(4) 0.8047(3) 0.3406(2) 0.0312(11) Uani 1 1 d .
H36A H 0.3106 0.8667 0.3229 0.037 Uiso 1 1 calc R
C37 C 0.4723(5) 0.8193(4) 0.3791(2) 0.0353(11) Uani 1 1 d .
H37A H 0.4823 0.8918 0.3865 0.042 Uiso 1 1 calc R
C38 C 0.5580(4) 0.7301(4) 0.4066(2) 0.0355(11) Uani 1 1 d .
H38A H 0.6262 0.7401 0.4338 0.043 Uiso 1 1 calc R
C39 C 0.5444(4) 0.6253(4) 0.3943(3) 0.0370(11) Uani 1 1 d .
H39A H 0.6038 0.5632 0.4128 0.044 Uiso 1 1 calc R
C40 C 0.4447(4) 0.6107(3) 0.3552(2) 0.0285(10) Uani 1 1 d .
H40A H 0.4367 0.5383 0.3471 0.034 Uiso 1 1 calc R
C41 C 0.0929(4) 0.7712(3) 0.3066(2) 0.0231(9) Uani 1 1 d .
C42 C 0.0161(4) 0.7302(3) 0.3759(2) 0.0270(10) Uani 1 1 d .
H42A H 0.0322 0.6546 0.4062 0.032 Uiso 1 1 calc R
C43 C -0.0823(4) 0.7980(4) 0.4004(2) 0.0327(11) Uani 1 1 d .
H43A H -0.1316 0.7695 0.4482 0.039 Uiso 1 1 calc R
C44 C -0.1105(4) 0.9071(4) 0.3565(3) 0.0359(11) Uani 1 1 d .
H44A H -0.1808 0.9524 0.3729 0.043 Uiso 1 1 calc R
C45 C -0.0359(4) 0.9492(3) 0.2889(3) 0.0352(11) Uani 1 1 d .
H45A H -0.0541 1.0245 0.2586 0.042 Uiso 1 1 calc R
C46 C 0.0658(4) 0.8828(3) 0.2644(2) 0.0291(10) Uani 1 1 d .
H46A H 0.1179 0.9138 0.2180 0.035 Uiso 1 1 calc R
C47 C 0.5748(5) 0.2093(4) 0.1675(3) 0.0571(15) Uani 1 1 d .
H47A H 0.5256 0.2059 0.1252 0.069 Uiso 1 1 calc R
H47B H 0.5276 0.2643 0.1935 0.069 Uiso 1 1 calc R
H1 H 0.030(3) 0.537(3) 0.3124(17) 0.014(9) Uiso 1 1 d .

loop_
_atom_site_aniso_label
_atom_site_aniso_U_11
_atom_site_aniso_U_22
_atom_site_aniso_U_33
_atom_site_aniso_U_23
_atom_site_aniso_U_13
_atom_site_aniso_U_12
Ru1 0.0278(2) 0.01696(17) 0.01604(17) -0.00554(13) -0.00032(13) -0.00437(14)
Cl1 0.0335(7) 0.0399(6) 0.0328(6) -0.0136(5) -0.0018(5) 0.0020(5)
Cl2 0.1087(15) 0.0500(9) 0.1114(15) -0.0259(9) -0.0340(11) 0.0194(9)
Cl3 0.0738(13) 0.227(2) 0.0491(10) -0.0370(13) 0.0059(9) -0.0528(14)
P1 0.0236(7) 0.0193(5) 0.0204(6) -0.0064(5) -0.0019(5) -0.0033(5)
P2 0.0259(7) 0.0179(5) 0.0189(6) -0.0060(4) 0.0005(5) -0.0050(5)
O1 0.073(3) 0.0323(18) 0.050(2) -0.0151(16) -0.0260(19) 0.0120(17)
O2 0.050(2) 0.067(2) 0.036(2) -0.0319(18) -0.0079(16) 0.0160(18)
O3 0.053(2) 0.0332(17) 0.034(2) -0.0117(16) -0.0047(16) -0.0092(15)
N1 0.029(2) 0.0271(18) 0.0232(19) -0.0086(16) 0.0017(16) 0.0011(16)
N2 0.026(2) 0.0257(18) 0.0201(18) -0.0093(15) -0.0008(15) -0.0008(16)
C1 0.031(3) 0.017(2) 0.029(2) -0.0111(18) 0.004(2) -0.0056(19)
C2 0.035(3) 0.035(2) 0.024(2) -0.011(2) -0.009(2) 0.006(2)
C3 0.035(3) 0.036(2) 0.021(2) -0.010(2) -0.008(2) 0.004(2)
C4 0.020(3) 0.037(2) 0.032(2) -0.004(2) 0.0023(19) -0.002(2)
C5 0.029(3) 0.042(3) 0.032(3) -0.016(2) 0.004(2) 0.001(2)
C6 0.091(5) 0.036(3) 0.116(6) -0.028(3) -0.057(4) 0.022(3)
C7 0.025(3) 0.029(2) 0.026(2) -0.0066(19) -0.0005(19) 0.000(2)
C8 0.026(3) 0.039(3) 0.031(3) -0.014(2) -0.002(2) 0.001(2)
C9 0.041(3) 0.072(4) 0.054(3) -0.043(3) 0.005(3) -0.002(3)
C10 0.024(3) 0.016(2) 0.035(3) -0.010(2) -0.003(2) -0.0071(18)
C11 0.028(3) 0.019(2) 0.020(2) -0.0069(17) 0.0010(18) 0.0013(19)
C12 0.035(3) 0.029(2) 0.027(2) -0.010(2) -0.001(2) -0.007(2)
C13 0.031(3) 0.031(2) 0.028(2) -0.010(2) -0.007(2) 0.006(2)
C14 0.045(3) 0.031(2) 0.026(2) -0.002(2) -0.002(2) 0.012(2)
C15 0.040(3) 0.020(2) 0.045(3) -0.002(2) 0.004(2) -0.004(2)
C16 0.029(3) 0.028(2) 0.032(2) -0.009(2) -0.001(2) -0.003(2)
C17 0.028(3) 0.017(2) 0.026(2) -0.0072(18) -0.0014(19) -0.0047(19)
C18 0.037(3) 0.022(2) 0.024(2) -0.0076(18) -0.004(2) -0.0032(19)
C19 0.051(3) 0.035(3) 0.025(2) -0.008(2) -0.004(2) -0.010(2)
C20 0.053(3) 0.034(3) 0.030(3) -0.021(2) 0.010(2) -0.013(2)
C21 0.044(3) 0.033(3) 0.038(3) -0.020(2) 0.011(2) -0.006(2)
C22 0.034(3) 0.028(2) 0.029(2) -0.007(2) -0.002(2) -0.004(2)
C23 0.025(3) 0.0156(19) 0.024(2) -0.0032(17) -0.0019(18) -0.0003(18)
C24 0.028(3) 0.027(2) 0.024(2) -0.0059(19) -0.0039(19) -0.0072(19)
C25 0.034(3) 0.031(2) 0.026(2) -0.009(2) 0.007(2) -0.006(2)
C26 0.030(3) 0.035(2) 0.033(3) -0.007(2) 0.007(2) -0.005(2)
C27 0.029(3) 0.041(3) 0.035(3) -0.011(2) -0.005(2) -0.011(2)
C28 0.035(3) 0.027(2) 0.028(2) -0.013(2) -0.002(2) -0.005(2)
C29 0.036(3) 0.016(2) 0.024(2) -0.0089(18) 0.006(2) -0.0021(19)
C30 0.039(3) 0.023(2) 0.027(2) -0.0069(19) -0.001(2) -0.002(2)
C31 0.064(4) 0.028(2) 0.030(3) -0.007(2) -0.003(2) 0.002(3)
C32 0.072(4) 0.028(2) 0.023(3) -0.001(2) 0.012(3) -0.004(3)
C33 0.054(4) 0.037(3) 0.038(3) -0.009(2) 0.016(3) -0.015(3)
C34 0.042(3) 0.028(2) 0.032(3) -0.012(2) 0.006(2) -0.002(2)
C35 0.023(3) 0.025(2) 0.017(2) -0.0061(17) 0.0032(17) -0.0046(19)
C36 0.036(3) 0.024(2) 0.036(3) -0.012(2) -0.006(2) -0.001(2)
C37 0.042(3) 0.033(3) 0.037(3) -0.019(2) 0.004(2) -0.013(2)
C38 0.027(3) 0.049(3) 0.034(3) -0.019(2) 0.001(2) -0.005(2)
C39 0.028(3) 0.039(3) 0.047(3) -0.016(2) -0.004(2) 0.001(2)
C40 0.024(3) 0.028(2) 0.036(3) -0.014(2) 0.000(2) -0.005(2)
C41 0.028(3) 0.021(2) 0.023(2) -0.0102(18) 0.0004(18) -0.0061(19)
C42 0.028(3) 0.029(2) 0.024(2) -0.0082(19) 0.0007(19) -0.002(2)
C43 0.035(3) 0.041(3) 0.024(2) -0.015(2) 0.003(2) -0.002(2)
C44 0.035(3) 0.038(3) 0.040(3) -0.022(2) 0.000(2) 0.004(2)
C45 0.043(3) 0.023(2) 0.041(3) -0.014(2) -0.006(2) 0.003(2)
C46 0.036(3) 0.024(2) 0.030(2) -0.0111(19) 0.002(2) -0.005(2)
C47 0.049(4) 0.061(3) 0.065(4) -0.024(3) -0.016(3) 0.010(3)

loop_
_atom_type_symbol
_atom_type_description
_atom_type_scat_dispersion_real
_atom_type_scat_dispersion_imag
_atom_type_scat_source
C C 0.0033 0.0016 'International Tables Vol C Tables 4.2.6.8 and 6.1.1.4'
H H 0.0000 0.0000 'International Tables Vol C Tables 4.2.6.8 and 6.1.1.4'
N N 0.0061 0.0033 'International Tables Vol C Tables 4.2.6.8 and 6.1.1.4'
O O 0.0106 0.0060 'International Tables Vol C Tables 4.2.6.8 and 6.1.1.4'
P P 0.1023 0.0942 'International Tables Vol C Tables 4.2.6.8 and 6.1.1.4'
Cl Cl 0.1484 0.1585 'International Tables Vol C Tables 4.2.6.8 and 6.1.1.4'
Ru Ru -1.2594 0.8363 'International Tables Vol C Tables 4.2.6.8 and 6.1.1.4'

loop_
_geom_angle_atom_site_label_1
_geom_angle_atom_site_label_2
_geom_angle_atom_site_label_3
_geom_angle
C10 Ru1 C1 167.01(16)
C10 Ru1 P2 89.23(11)
C1 Ru1 P2 91.73(10)
C10 Ru1 P1 90.14(11)
C1 Ru1 P1 88.01(10)
P2 Ru1 P1 176.04(4)
C10 Ru1 Cl1 94.09(13)
C1 Ru1 Cl1 98.66(11)
P2 Ru1 Cl1 96.75(4)
P1 Ru1 Cl1 87.19(4)
C11 P1 C23 101.81(18)
C11 P1 C17 99.77(17)
C23 P1 C17 106.41(18)
C11 P1 Ru1 118.05(13)
C23 P1 Ru1 112.12(12)
C17 P1 Ru1 116.81(12)
C35 P2 C29 102.53(18)
C35 P2 C41 101.70(17)
C29 P2 C41 101.73(17)
C35 P2 Ru1 116.76(13)
C29 P2 Ru1 117.03(12)
C41 P2 Ru1 114.77(13)
C6 O1 C5 112.6(4)
C8 O2 C9 111.2(3)
C1 N1 C2 111.9(3)
C1 N1 C4 128.2(3)
C2 N1 C4 119.8(4)
C1 N2 C3 111.8(3)
C1 N2 C7 126.7(4)
C3 N2 C7 121.2(3)
N2 C1 N1 102.5(3)
N2 C1 Ru1 129.9(3)
N1 C1 Ru1 127.5(3)
C3 C2 N1 106.3(4)
C2 C3 N2 107.5(4)
N1 C4 C5 111.9(3)
O1 C5 C4 108.7(3)
N2 C7 C8 113.9(3)
O2 C8 C7 108.9(3)
O3 C10 Ru1 172.1(4)
C12 C11 C16 118.7(4)
C12 C11 P1 122.2(3)
C16 C11 P1 118.9(3)
C11 C12 C13 120.5(4)
C14 C13 C12 119.3(4)
C15 C14 C13 121.0(4)
C16 C15 C14 119.8(4)
C15 C16 C11 120.7(4)
C18 C17 C22 118.3(4)
C18 C17 P1 122.1(3)
C22 C17 P1 119.5(3)
C17 C18 C19 120.3(4)
C20 C19 C18 121.0(4)
C19 C20 C21 119.9(4)
C20 C21 C22 119.7(4)
C17 C22 C21 120.8(4)
C28 C23 C24 117.8(4)
C28 C23 P1 126.0(3)
C24 C23 P1 116.1(3)
C25 C24 C23 121.4(4)
C26 C25 C24 119.5(4)
C25 C26 C27 120.8(4)
C26 C27 C28 119.6(4)
C23 C28 C27 120.7(4)
C34 C29 C30 118.4(4)
C34 C29 P2 122.2(4)
C30 C29 P2 119.4(3)
C31 C30 C29 120.8(4)
C30 C31 C32 119.8(5)
C33 C32 C31 120.3(5)
C32 C33 C34 119.6(5)
C29 C34 C33 121.0(5)
C40 C35 C36 118.1(4)
C40 C35 P2 120.6(3)
C36 C35 P2 121.3(3)
C37 C36 C35 120.3(4)
C38 C37 C36 120.7(4)
C37 C38 C39 119.4(4)
C40 C39 C38 120.2(4)
C35 C40 C39 121.4(4)
C46 C41 C42 117.5(4)
C46 C41 P2 123.1(3)
C42 C41 P2 119.4(3)
C43 C42 C41 120.8(4)
C42 C43 C44 120.9(4)
C45 C44 C43 119.3(4)
C44 C45 C46 120.5(4)
C45 C46 C41 121.1(4)
Cl3 C47 Cl2 111.8(3)

loop_
_geom_bond_atom_site_label_1
_geom_bond_atom_site_label_2
_geom_bond_distance
Ru1 C10 1.885(5)
Ru1 C1 2.149(4)
Ru1 P2 2.3485(12)
Ru1 P1 2.3549(12)
Ru1 Cl1 2.5974(13)
Cl2 C47 1.758(5)
Cl3 C47 1.706(6)
P1 C11 1.838(4)
P1 C23 1.846(4)
P1 C17 1.848(4)
P2 C35 1.833(4)
P2 C29 1.837(4)
P2 C41 1.846(4)
O1 C6 1.413(5)
O1 C5 1.414(5)
O2 C8 1.424(5)
O2 C9 1.431(5)
O3 C10 1.097(5)
N1 C1 1.379(5)
N1 C2 1.381(5)
N1 C4 1.462(5)
N2 C1 1.369(5)
N2 C3 1.375(5)
N2 C7 1.452(5)
C2 C3 1.344(6)
C4 C5 1.507(5)
C7 C8 1.505(5)
C11 C12 1.373(6)
C11 C16 1.410(5)
C12 C13 1.389(6)
C13 C14 1.378(6)
C14 C15 1.370(6)
C15 C16 1.362(6)
C17 C18 1.385(6)
C17 C22 1.398(5)
C18 C19 1.388(5)
C19 C20 1.372(6)
C20 C21 1.374(6)
C21 C22 1.398(5)
C23 C28 1.387(5)
C23 C24 1.398(5)
C24 C25 1.385(6)
C25 C26 1.363(6)
C26 C27 1.380(5)
C27 C28 1.394(6)
C29 C34 1.377(6)
C29 C30 1.401(6)
C30 C31 1.377(6)
C31 C32 1.380(7)
C32 C33 1.378(7)
C33 C34 1.391(6)
C35 C40 1.379(6)
C35 C36 1.399(5)
C36 C37 1.391(6)
C37 C38 1.369(6)
C38 C39 1.383(6)
C39 C40 1.380(6)
C41 C46 1.394(5)
C41 C42 1.402(5)
C42 C43 1.373(5)
C43 C44 1.380(6)
C44 C45 1.371(6)
C45 C46 1.386(5)
